data_1553929
loop_
_publ_author_name
'Filatov, A. S.'
'Knyazev, N. A.'
'Ryazantsev, M. N.'
'Suslonov, V. V.'
'Larina, A. G.'
'Molchanov, A. P.'
'Kostikov, R. R.'
'Boitsov, V. M.'
'Stepakov, A. V.'

_publ_section_title
;
 A highly diastereoselective one-pot three-component 1,3-dipolar
 cycloaddition of cyclopropenes with azomethine ylides generated from
 11H-indeno[1,2-b]-quinoxalin-11-ones
;
_journal_issue 4
_journal_name_full 'Organic Chemistry Frontiers'
_journal_page_first 595
_journal_paper_doi 10.1039/C7QO00888K
_journal_volume 5
_journal_year 2018
_chemical_formula_moiety 'C39 H31 N3 O, (C2 H5 O H)0.675'
_chemical_formula_sum 'C40.35 H35.05 N3 O1.67'
_chemical_formula_weight 588.76
_space_group_crystal_system triclinic
_space_group_IT_number 2
_space_group_name_Hall '-P 1'
_space_group_name_H-M_alt 'P -1'
_atom_sites_solution_hydrogens mixed
_atom_sites_solution_primary iterative
_audit_creation_date 2017-06-18
_audit_creation_method
;
Olex2 1.2
(compiled 2017.03.28 svn.r3405 for OlexSys, GUI svn.r5337)
;
_audit_update_record
;
2017-06-17 deposited with the CCDC.
2017-11-01 downloaded from the CCDC.
;
_cell_angle_alpha 73.859(4)
_cell_angle_beta 78.251(3)
_cell_angle_gamma 71.617(4)
_cell_formula_units_Z 2
_cell_length_a 9.0006(3)
_cell_length_b 13.4106(7)
_cell_length_c 13.9272(4)
_cell_measurement_reflns_used 4875
_cell_measurement_temperature 100(2)
_cell_measurement_theta_max 75.5910
_cell_measurement_theta_min 3.3210
_cell_volume 1519.94(11)
_computing_cell_refinement
;
CrysAlisPro, Agilent Technologies,
Version 1.171.37.35 (release 13-08-2014 CrysAlis171 .NET)
(compiled Aug 13 2014,18:06:01)
;
_computing_data_collection
;
CrysAlisPro, Agilent Technologies,
Version 1.171.37.35 (release 13-08-2014 CrysAlis171 .NET)
(compiled Aug 13 2014,18:06:01)
;
_computing_data_reduction
;
CrysAlisPro, Agilent Technologies,
Version 1.171.37.35 (release 13-08-2014 CrysAlis171 .NET)
(compiled Aug 13 2014,18:06:01)
;
_computing_molecular_graphics 'Olex2 (Dolomanov et al., 2009)'
_computing_publication_material 'Olex2 (Dolomanov et al., 2009)'
_computing_structure_refinement 'ShelXL (Sheldrick, 2015)'
_computing_structure_solution
;
Superflip (Palatinus & Chapuis, 2007;Palatinus & van der Lee, 2008;
Palatinus et al., 2012)
;
_diffrn_ambient_environment N~2~
_diffrn_ambient_temperature 100(2)
_diffrn_detector 'CCD plate'
_diffrn_detector_area_resol_mean 10.3829
_diffrn_detector_type Atlas
_diffrn_measured_fraction_theta_full 0.999
_diffrn_measured_fraction_theta_max 0.998
_diffrn_measurement_details
;
#__ type_ start__ end____ width___ exp.time_
  1 omega  -45.00   35.00   1.0000    7.5000
omega____ theta____ kappa____ phi______ frames
    -      -40.5037   38.0000  120.0000 80

#__ type_ start__ end____ width___ exp.time_
  2 omega -116.00  -44.00   1.0000    7.5000
omega____ theta____ kappa____ phi______ frames
    -      -40.5037  178.0000   60.0000 72

#__ type_ start__ end____ width___ exp.time_
  3 omega -114.00  -12.00   1.0000    7.5000
omega____ theta____ kappa____ phi______ frames
    -      -40.5037  -57.0000  -30.0000 102

#__ type_ start__ end____ width___ exp.time_
  4 omega  -38.00   74.00   1.0000    7.5000
omega____ theta____ kappa____ phi______ frames
    -       40.5037  -77.0000 -120.0000 112

#__ type_ start__ end____ width___ exp.time_
  5 omega  104.00  130.00   1.0000    7.5000
omega____ theta____ kappa____ phi______ frames
    -       40.5037  178.0000 -150.0000 26

#__ type_ start__ end____ width___ exp.time_
  6 omega   45.00   76.00   1.0000   25.0000
omega____ theta____ kappa____ phi______ frames
    -      113.0000  -30.0000 -180.0000 31

#__ type_ start__ end____ width___ exp.time_
  7 omega   50.00  106.00   1.0000   25.0000
omega____ theta____ kappa____ phi______ frames
    -      113.0000  -95.0000  150.0000 56

#__ type_ start__ end____ width___ exp.time_
  8 omega   29.00  104.00   1.0000   25.0000
omega____ theta____ kappa____ phi______ frames
    -      113.0000  -95.0000 -120.0000 75

#__ type_ start__ end____ width___ exp.time_
  9 omega  105.00  175.00   1.0000   25.0000
omega____ theta____ kappa____ phi______ frames
    -      113.0000   45.0000 -150.0000 70

#__ type_ start__ end____ width___ exp.time_
 10 omega   87.00  132.00   1.0000   25.0000
omega____ theta____ kappa____ phi______ frames
    -      113.0000  -61.0000  -60.0000 45

#__ type_ start__ end____ width___ exp.time_
 11 omega   86.00  112.00   1.0000   25.0000
omega____ theta____ kappa____ phi______ frames
    -      113.0000 -112.0000  -30.0000 26

#__ type_ start__ end____ width___ exp.time_
 12 omega   43.00   87.00   1.0000   25.0000
omega____ theta____ kappa____ phi______ frames
    -      113.0000  -30.0000   60.0000 44

#__ type_ start__ end____ width___ exp.time_
 13 omega   37.00  109.00   1.0000   25.0000
omega____ theta____ kappa____ phi______ frames
    -      113.0000 -112.0000   60.0000 72

#__ type_ start__ end____ width___ exp.time_
 14 omega   38.00   94.00   1.0000   25.0000
omega____ theta____ kappa____ phi______ frames
    -      113.0000  -45.0000  120.0000 56

#__ type_ start__ end____ width___ exp.time_
 15 omega   39.00   74.00   1.0000   25.0000
omega____ theta____ kappa____ phi______ frames
    -      113.0000  -30.0000   30.0000 35

#__ type_ start__ end____ width___ exp.time_
 16 omega   45.00  114.00   1.0000   25.0000
omega____ theta____ kappa____ phi______ frames
    -      113.0000 -112.0000  120.0000 69

#__ type_ start__ end____ width___ exp.time_
 17 omega   44.00  137.00   1.0000   25.0000
omega____ theta____ kappa____ phi______ frames
    -      113.0000  -61.0000 -120.0000 93

#__ type_ start__ end____ width___ exp.time_
 18 omega   31.00  162.00   1.0000   25.0000
omega____ theta____ kappa____ phi______ frames
    -      113.0000  -15.0000 -150.0000 131
;
_diffrn_measurement_device 'four-circle diffractometer'
_diffrn_measurement_device_type 'SuperNova, Dual, Cu at zero, Atlas'
_diffrn_measurement_method '\w scans'
_diffrn_orient_matrix_UB_11 0.1291673000
_diffrn_orient_matrix_UB_12 0.0235851000
_diffrn_orient_matrix_UB_13 0.0407168000
_diffrn_orient_matrix_UB_21 -0.0912499000
_diffrn_orient_matrix_UB_22 0.1205968000
_diffrn_orient_matrix_UB_23 -0.0183470000
_diffrn_orient_matrix_UB_31 -0.0897564000
_diffrn_orient_matrix_UB_32 -0.0193246000
_diffrn_orient_matrix_UB_33 0.1071645000
_diffrn_radiation_monochromator mirror
_diffrn_radiation_probe x-ray
_diffrn_radiation_type CuK\a
_diffrn_radiation_wavelength 1.54184
_diffrn_reflns_av_R_equivalents 0.0334
_diffrn_reflns_av_unetI/netI 0.0426
_diffrn_reflns_Laue_measured_fraction_full 0.999
_diffrn_reflns_Laue_measured_fraction_max 0.998
_diffrn_reflns_limit_h_max 10
_diffrn_reflns_limit_h_min -10
_diffrn_reflns_limit_k_max 16
_diffrn_reflns_limit_k_min -16
_diffrn_reflns_limit_l_max 16
_diffrn_reflns_limit_l_min -12
_diffrn_reflns_number 10039
_diffrn_reflns_point_group_measured_fraction_full 0.999
_diffrn_reflns_point_group_measured_fraction_max 0.998
_diffrn_reflns_theta_full 67.684
_diffrn_reflns_theta_max 69.986
_diffrn_reflns_theta_min 3.331
_diffrn_source 'sealed X-ray tube'
_diffrn_source_type 'SuperNova (Cu) X-ray Source'
_exptl_absorpt_coefficient_mu 0.616
_exptl_absorpt_correction_T_max 1.00000
_exptl_absorpt_correction_T_min 0.85994
_exptl_absorpt_correction_type multi-scan
_exptl_absorpt_process_details
;
CrysAlisPro, Agilent Technologies,
Version 1.171.37.35 (release 13-08-2014 CrysAlis171 .NET)
(compiled Aug 13 2014,18:06:01)
Empirical absorption correction using spherical harmonics,
 implemented in SCALE3 ABSPACK scaling algorithm.
;
_exptl_crystal_colour 'clear colourless'
_exptl_crystal_colour_lustre clear
_exptl_crystal_colour_primary colourless
_exptl_crystal_density_diffrn 1.286
_exptl_crystal_description prism
_exptl_crystal_F_000 623
_exptl_crystal_size_max 0.25
_exptl_crystal_size_mid 0.2
_exptl_crystal_size_min 0.2
_refine_diff_density_max 0.526
_refine_diff_density_min -0.314
_refine_diff_density_rms 0.051
_refine_ls_extinction_method none
_refine_ls_goodness_of_fit_ref 1.040
_refine_ls_hydrogen_treatment mixed
_refine_ls_matrix_type full
_refine_ls_number_parameters 432
_refine_ls_number_reflns 5735
_refine_ls_number_restraints 1
_refine_ls_restrained_S_all 1.040
_refine_ls_R_factor_all 0.0600
_refine_ls_R_factor_gt 0.0478
_refine_ls_shift/su_max 0.000
_refine_ls_shift/su_mean 0.000
_refine_ls_structure_factor_coef Fsqd
_refine_ls_weighting_details 'w=1/[\s^2^(Fo^2^)+(0.0716P)^2^+0.4434P] where P=(Fo^2^+2Fc^2^)/3'
_refine_ls_weighting_scheme calc
_refine_ls_wR_factor_gt 0.1249
_refine_ls_wR_factor_ref 0.1337
_reflns_Friedel_coverage 0.000
_reflns_number_gt 4772
_reflns_number_total 5735
_reflns_threshold_expression 'I > 2\s(I)'
_cod_data_source_file c7qo00888k2.cif
_cod_data_source_block step-63
_cod_original_cell_volume 1519.94(12)
_cod_database_code 1553929
_shelx_shelxl_version_number 2014/7
_chemical_oxdiff_formula 'C39 N3 h29'
_shelx_space_group_comment
;
The symmetry employed for this shelxl refinement is uniquely defined
by the following loop, which should always be used as a source of
symmetry information in preference to the above space-group names.
They are only intended as comments.
;
_reflns_odcompleteness_completeness 99.88
_reflns_odcompleteness_iscentric 1
_reflns_odcompleteness_theta 70.33
_olex2_refinement_description
;
1. Fixed Uiso
 At 1.2 times of:
  All C(H) groups, All C(H,H) groups, All C(H,H,H,H) groups
 At 1.5 times of:
  All C(H,H,H) groups, All O(H) groups
2. Restrained distances
 H3-N3
 0.85 with sigma of 0.02
3. Uiso/Uaniso restraints and constraints
Uanis(C2S) = Uanis(C3S)
Uanis(O1) = Uanis(O1A)
4. Others
 Sof(H1SC)=Sof(H1SD)=Sof(C3S)=Sof(H3SA)=Sof(H3SB)=Sof(H3SC)=0.34*FVAR(2)
 Sof(H1SA)=Sof(H1SB)=Sof(C2S)=Sof(H2SA)=Sof(H2SB)=Sof(H2SC)=0.66*FVAR(2)
 Sof(O1S)=Sof(H1S)=Sof(C1S)=FVAR(1)
 Sof(H11C)=Sof(H11D)=Sof(O1)=Sof(H1)=1-FVAR(2)
 Sof(O1A)=Sof(H1A)=Sof(H11A)=Sof(H11B)=FVAR(2)
5.a Ternary CH refined with riding coordinates:
 C4(H4), C6(H6)
5.b Secondary CH2 refined with riding coordinates:
 C12(H12A,H12B), C11(H11A,H11B), C11(H11C,H11D), C1S(H1SA,H1SB), C1S(H1SC,H1SD)
5.c Aromatic/amide H refined with riding coordinates:
 C14(H14), C18(H18), C6'(H6'), C15(H15), C9'(H9'), C30(H30), C24(H24),
 C7'(H7'), C26(H26), C20(H20), C8'(H8'), C16(H16), C1'(H1'), C17(H17), C4'(H4'),
  C3'(H3'), C21(H21), C27(H27), C29(H29), C2'(H2'), C22(H22), C28(H28), C23(H23)
5.d Idealised Me refined as rotating group:
 C2S(H2SA,H2SB,H2SC), C3S(H3SA,H3SB,H3SC)
5.e Idealised tetrahedral OH refined as rotating group:
 O1A(H1A), O1S(H1S), O1(H1)
;
_olex2_date_sample_data_collection 1488218796.35
_olex2_submission_special_instructions 'No special instructions were received'

loop_
_space_group_symop_operation_xyz
'x, y, z'
'-x, -y, -z'

loop_
_atom_site_label
_atom_site_type_symbol
_atom_site_fract_x
_atom_site_fract_y
_atom_site_fract_z
_atom_site_U_iso_or_equiv
_atom_site_adp_type
_atom_site_occupancy
_atom_site_site_symmetry_order
_atom_site_calc_flag
_atom_site_refinement_flags_posn
_atom_site_refinement_flags_occupancy
_atom_site_disorder_assembly
_atom_site_disorder_group
N5' N 0.20299(16) 0.54667(11) 0.49439(9) 0.0192(3) Uani 1 1 d . . . .
N10' N 0.28046(16) 0.32388(11) 0.60334(9) 0.0192(3) Uani 1 1 d . . . .
N3 N -0.06740(16) 0.30935(11) 0.70027(10) 0.0203(3) Uani 1 1 d D . . .
O1A O -0.0665(2) 0.11626(15) 0.57931(12) 0.0427(5) Uani 0.895(3) 1 d . P A 3
H1A H -0.1144 0.1060 0.5387 0.064 Uiso 0.895(3) 1 calc GR P A 3
C5A' C 0.33720(18) 0.47198(13) 0.46527(11) 0.0186(3) Uani 1 1 d . . . .
C4B' C 0.11690(18) 0.50822(13) 0.57625(11) 0.0178(3) Uani 1 1 d . . . .
C13 C 0.20814(18) 0.35094(13) 0.84581(10) 0.0179(3) Uani 1 1 d . . . .
C1 C 0.09175(18) 0.31192(13) 0.81334(11) 0.0181(3) Uani 1 1 d . . . .
C9 C -0.08044(19) 0.49242(13) 0.71132(11) 0.0198(3) Uani 1 1 d . . . .
C25 C 0.22770(19) 0.09622(13) 0.85288(11) 0.0205(3) Uani 1 1 d . . . .
C9A' C 0.37757(19) 0.36242(13) 0.52028(11) 0.0187(3) Uani 1 1 d . . . .
C2 C 0.02278(18) 0.37739(13) 0.71491(11) 0.0187(3) Uani 1 1 d . . . .
C4A' C -0.02732(19) 0.56676(13) 0.62929(11) 0.0199(3) Uani 1 1 d . . . .
C19 C -0.02554(19) 0.24102(13) 1.00355(11) 0.0196(3) Uani 1 1 d . . . .
C5 C 0.09741(18) 0.19528(13) 0.82155(11) 0.0188(3) Uani 1 1 d . . . .
C14 C 0.37128(19) 0.30720(13) 0.82760(11) 0.0194(3) Uani 1 1 d . . . .
H14 H 0.4124 0.2522 0.7909 0.023 Uiso 1 1 calc R . . .
C10A C 0.15383(18) 0.39673(13) 0.62859(11) 0.0180(3) Uani 1 1 d . . . .
C18 C 0.1512(2) 0.43458(14) 0.89688(12) 0.0225(3) Uani 1 1 d . . . .
H18 H 0.0408 0.4669 0.9079 0.027 Uiso 1 1 calc R . . .
C6' C 0.44042(19) 0.50572(14) 0.37962(11) 0.0217(3) Uani 1 1 d . . . .
H6' H 0.4133 0.5781 0.3413 0.026 Uiso 1 1 calc R . . .
C15 C 0.47389(19) 0.34352(14) 0.86276(11) 0.0220(3) Uani 1 1 d . . . .
H15 H 0.5846 0.3127 0.8505 0.026 Uiso 1 1 calc R . . .
C4 C 0.02494(19) 0.19669(13) 0.72970(11) 0.0206(3) Uani 1 1 d . . . .
H4 H 0.1112 0.1789 0.6741 0.025 Uiso 1 1 calc R . . .
C6 C -0.02372(18) 0.25881(13) 0.89251(11) 0.0195(3) Uani 1 1 d . . . .
H6 H -0.1324 0.2830 0.8725 0.023 Uiso 1 1 calc R . . .
C9' C 0.5214(2) 0.29136(14) 0.49045(12) 0.0223(3) Uani 1 1 d . . . .
H9' H 0.5499 0.2184 0.5273 0.027 Uiso 1 1 calc R . . .
C30 C 0.2149(2) 0.02243(14) 0.94508(12) 0.0237(3) Uani 1 1 d . . . .
H30 H 0.1220 0.0360 0.9917 0.028 Uiso 1 1 calc R . . .
C24 C -0.1722(2) 0.25097(14) 1.06294(12) 0.0232(3) Uani 1 1 d . . . .
H24 H -0.2646 0.2683 1.0318 0.028 Uiso 1 1 calc R . . .
C7' C 0.5790(2) 0.43471(15) 0.35171(11) 0.0240(3) Uani 1 1 d . . . .
H7' H 0.6474 0.4580 0.2940 0.029 Uiso 1 1 calc R . . .
C26 C 0.3637(2) 0.07157(14) 0.78433(12) 0.0235(3) Uani 1 1 d . . . .
H26 H 0.3740 0.1202 0.7207 0.028 Uiso 1 1 calc R . . .
C20 C 0.1078(2) 0.21566(14) 1.05143(12) 0.0233(3) Uani 1 1 d . . . .
H20 H 0.2090 0.2079 1.0127 0.028 Uiso 1 1 calc R . . .
C8' C 0.6210(2) 0.32717(15) 0.40811(12) 0.0242(3) Uani 1 1 d . . . .
H8' H 0.7188 0.2790 0.3892 0.029 Uiso 1 1 calc R . . .
C16 C 0.4155(2) 0.42468(15) 0.91575(12) 0.0256(4) Uani 1 1 d . . . .
H16 H 0.4858 0.4483 0.9409 0.031 Uiso 1 1 calc R . . .
C1' C -0.2171(2) 0.52786(15) 0.77403(12) 0.0247(3) Uani 1 1 d . . . .
H1' H -0.2543 0.4783 0.8296 0.030 Uiso 1 1 calc R . . .
C17 C 0.2540(2) 0.47091(15) 0.93165(12) 0.0266(4) Uani 1 1 d . . . .
H17 H 0.2136 0.5276 0.9664 0.032 Uiso 1 1 calc R . . .
C4' C -0.1085(2) 0.67585(14) 0.60874(12) 0.0236(3) Uani 1 1 d . . . .
H4' H -0.0715 0.7256 0.5532 0.028 Uiso 1 1 calc R . . .
C3' C -0.2457(2) 0.70990(15) 0.67213(13) 0.0272(4) Uani 1 1 d . . . .
H3' H -0.3040 0.7839 0.6592 0.033 Uiso 1 1 calc R . . .
C21 C 0.0943(2) 0.20163(15) 1.15532(12) 0.0267(4) Uani 1 1 d . . . .
H21 H 0.1861 0.1851 1.1868 0.032 Uiso 1 1 calc R . . .
C27 C 0.4834(2) -0.02269(15) 0.80796(14) 0.0279(4) Uani 1 1 d . . . .
H27 H 0.5743 -0.0385 0.7603 0.033 Uiso 1 1 calc R . . .
C29 C 0.3365(2) -0.07052(14) 0.96933(13) 0.0284(4) Uani 1 1 d . . . .
H29 H 0.3276 -0.1185 1.0335 0.034 Uiso 1 1 calc R . . .
C12 C -0.0783(2) 0.11971(15) 0.75291(12) 0.0261(4) Uani 1 1 d . . . .
H12A H -0.0101 0.0446 0.7675 0.031 Uiso 1 1 calc R . . .
H12B H -0.1528 0.1307 0.8145 0.031 Uiso 1 1 calc R . . .
C2' C -0.2988(2) 0.63688(15) 0.75439(13) 0.0276(4) Uani 1 1 d . . . .
H2' H -0.3918 0.6619 0.7974 0.033 Uiso 1 1 calc R . . .
O1S O 0.1854(3) -0.05930(19) 0.55911(18) 0.0481(8) Uani 0.675(4) 1 d . P B .
H1S H 0.1105 -0.0027 0.5581 0.072 Uiso 0.675(4) 1 calc GR P . .
C22 C -0.0518(2) 0.21155(16) 1.21334(12) 0.0322(4) Uani 1 1 d . . . .
H22 H -0.0603 0.2017 1.2843 0.039 Uiso 1 1 calc R . . .
C28 C 0.4708(2) -0.09440(15) 0.90142(14) 0.0293(4) Uani 1 1 d . . . .
H28 H 0.5531 -0.1587 0.9182 0.035 Uiso 1 1 calc R . . .
C23 C -0.1852(2) 0.23591(16) 1.16725(13) 0.0309(4) Uani 1 1 d . . . .
H23 H -0.2858 0.2424 1.2066 0.037 Uiso 1 1 calc R . . .
C11 C -0.1721(3) 0.13363(19) 0.66872(15) 0.0413(5) Uani 1 1 d . . . .
H11A H -0.2360 0.0813 0.6890 0.050 Uiso 0.895(3) 1 calc R P A 3
H11B H -0.2448 0.2074 0.6555 0.050 Uiso 0.895(3) 1 calc R P A 3
H11C H -0.1591 0.0610 0.6587 0.050 Uiso 0.105(3) 1 calc R P A 4
H11D H -0.2850 0.1629 0.6924 0.050 Uiso 0.105(3) 1 calc R P A 4
C1S C 0.3053(5) -0.0510(3) 0.5989(2) 0.0510(10) Uani 0.675(4) 1 d . P . .
H1SA H 0.3737 -0.1249 0.6214 0.061 Uiso 0.446(3) 1 calc R P B -1
H1SB H 0.2593 -0.0221 0.6598 0.061 Uiso 0.446(3) 1 calc R P B -1
H1SC H 0.4038 -0.1097 0.5922 0.061 Uiso 0.2296(14) 1 calc R P B 2
H1SD H 0.2764 -0.0429 0.6693 0.061 Uiso 0.2296(14) 1 calc R P B 2
C2S C 0.4132(8) 0.0197(5) 0.5311(4) 0.0567(14) Uani 0.446(3) 1 d . P B -1
H2SA H 0.4515 -0.0022 0.4670 0.085 Uiso 0.446(3) 1 calc GR P B -1
H2SB H 0.5033 0.0098 0.5656 0.085 Uiso 0.446(3) 1 calc GR P B -1
H2SC H 0.3525 0.0959 0.5183 0.085 Uiso 0.446(3) 1 calc GR P B -1
H3 H -0.091(3) 0.3269(17) 0.6401(12) 0.028(5) Uiso 1 1 d D . . .
C3S C 0.3073(17) 0.0563(10) 0.5206(9) 0.0567(14) Uani 0.2296(14) 1 d . P B 2
H3SA H 0.3344 0.0430 0.4527 0.085 Uiso 0.2296(14) 1 calc GR P B 2
H3SB H 0.3860 0.0859 0.5336 0.085 Uiso 0.2296(14) 1 calc GR P B 2
H3SC H 0.2028 0.1081 0.5261 0.085 Uiso 0.2296(14) 1 calc GR P B 2
O1 O -0.1372(19) 0.1991(13) 0.5746(10) 0.0427(5) Uani 0.105(3) 1 d . P A 4
H1 H -0.2004 0.2033 0.5359 0.064 Uiso 0.105(3) 1 calc GR P A 4

loop_
_atom_site_aniso_label
_atom_site_aniso_U_11
_atom_site_aniso_U_22
_atom_site_aniso_U_33
_atom_site_aniso_U_23
_atom_site_aniso_U_13
_atom_site_aniso_U_12
N5' 0.0197(7) 0.0267(7) 0.0137(6) -0.0027(5) -0.0053(5) -0.0095(5)
N10' 0.0194(7) 0.0260(7) 0.0136(6) -0.0036(5) -0.0029(5) -0.0086(5)
N3 0.0203(7) 0.0286(7) 0.0148(6) -0.0021(5) -0.0055(5) -0.0110(6)
O1A 0.0556(11) 0.0501(11) 0.0330(8) -0.0159(7) -0.0145(7) -0.0181(8)
C5A' 0.0187(7) 0.0272(8) 0.0132(7) -0.0040(6) -0.0047(6) -0.0097(6)
C4B' 0.0185(7) 0.0247(8) 0.0131(7) -0.0035(6) -0.0058(6) -0.0086(6)
C13 0.0210(8) 0.0234(7) 0.0105(6) -0.0008(5) -0.0021(5) -0.0103(6)
C1 0.0164(7) 0.0249(8) 0.0130(7) -0.0032(6) -0.0005(5) -0.0075(6)
C9 0.0191(7) 0.0280(8) 0.0148(7) -0.0052(6) -0.0052(6) -0.0078(6)
C25 0.0227(8) 0.0257(8) 0.0175(7) -0.0045(6) -0.0043(6) -0.0121(6)
C9A' 0.0198(8) 0.0266(8) 0.0132(7) -0.0045(6) -0.0040(6) -0.0098(6)
C2 0.0167(7) 0.0277(8) 0.0133(7) -0.0041(6) -0.0023(6) -0.0087(6)
C4A' 0.0194(8) 0.0278(8) 0.0164(7) -0.0062(6) -0.0060(6) -0.0085(6)
C19 0.0233(8) 0.0219(7) 0.0152(7) -0.0031(6) -0.0006(6) -0.0106(6)
C5 0.0194(7) 0.0271(8) 0.0127(7) -0.0037(6) -0.0007(6) -0.0121(6)
C14 0.0204(8) 0.0237(8) 0.0147(7) -0.0021(5) -0.0020(6) -0.0087(6)
C10A 0.0178(7) 0.0259(8) 0.0129(7) -0.0034(6) -0.0046(6) -0.0090(6)
C18 0.0219(8) 0.0294(8) 0.0170(7) -0.0060(6) 0.0011(6) -0.0099(6)
C6' 0.0226(8) 0.0309(9) 0.0142(7) -0.0018(6) -0.0043(6) -0.0125(7)
C15 0.0197(8) 0.0295(8) 0.0174(7) -0.0003(6) -0.0037(6) -0.0111(6)
C4 0.0210(8) 0.0278(8) 0.0152(7) -0.0033(6) -0.0040(6) -0.0103(6)
C6 0.0184(7) 0.0277(8) 0.0142(7) -0.0027(6) -0.0026(6) -0.0105(6)
C9' 0.0231(8) 0.0281(8) 0.0170(7) -0.0046(6) -0.0034(6) -0.0089(6)
C30 0.0267(9) 0.0296(9) 0.0178(7) -0.0035(6) -0.0022(6) -0.0138(7)
C24 0.0226(8) 0.0280(8) 0.0194(8) -0.0055(6) -0.0015(6) -0.0083(6)
C7' 0.0223(8) 0.0383(9) 0.0144(7) -0.0044(6) -0.0014(6) -0.0147(7)
C26 0.0255(8) 0.0262(8) 0.0198(7) -0.0022(6) -0.0021(6) -0.0118(7)
C20 0.0229(8) 0.0330(9) 0.0159(7) -0.0052(6) -0.0003(6) -0.0122(7)
C8' 0.0189(8) 0.0359(9) 0.0195(8) -0.0095(6) -0.0010(6) -0.0079(7)
C16 0.0287(9) 0.0366(9) 0.0187(7) -0.0048(6) -0.0038(6) -0.0200(7)
C1' 0.0204(8) 0.0361(9) 0.0198(8) -0.0081(6) -0.0023(6) -0.0094(7)
C17 0.0310(9) 0.0327(9) 0.0212(8) -0.0112(7) 0.0030(7) -0.0151(7)
C4' 0.0257(8) 0.0276(8) 0.0208(8) -0.0060(6) -0.0075(6) -0.0087(7)
C3' 0.0260(9) 0.0286(9) 0.0299(9) -0.0112(7) -0.0099(7) -0.0038(7)
C21 0.0287(9) 0.0356(9) 0.0175(8) -0.0061(6) -0.0062(6) -0.0093(7)
C27 0.0237(9) 0.0288(9) 0.0294(9) -0.0042(7) 0.0005(7) -0.0095(7)
C29 0.0359(10) 0.0287(9) 0.0211(8) 0.0010(6) -0.0069(7) -0.0133(7)
C12 0.0294(9) 0.0332(9) 0.0210(8) -0.0034(6) -0.0044(6) -0.0178(7)
C2' 0.0204(8) 0.0391(10) 0.0254(8) -0.0141(7) -0.0032(6) -0.0050(7)
O1S 0.0596(16) 0.0443(13) 0.0442(13) -0.0292(10) -0.0308(11) 0.0123(10)
C22 0.0360(10) 0.0450(11) 0.0131(7) -0.0077(7) -0.0001(7) -0.0089(8)
C28 0.0278(9) 0.0258(8) 0.0335(9) -0.0001(7) -0.0094(7) -0.0085(7)
C23 0.0258(9) 0.0442(11) 0.0191(8) -0.0085(7) 0.0047(7) -0.0083(8)
C11 0.0491(12) 0.0528(13) 0.0350(10) -0.0046(9) -0.0146(9) -0.0310(10)
C1S 0.091(3) 0.0399(18) 0.0302(16) -0.0095(13) -0.0056(16) -0.0290(18)
C2S 0.074(4) 0.054(3) 0.046(3) -0.004(2) -0.009(3) -0.028(3)
C3S 0.074(4) 0.054(3) 0.046(3) -0.004(2) -0.009(3) -0.028(3)
O1 0.0556(11) 0.0501(11) 0.0330(8) -0.0159(7) -0.0145(7) -0.0181(8)

loop_
_atom_type_symbol
_atom_type_description
_atom_type_scat_dispersion_real
_atom_type_scat_dispersion_imag
_atom_type_scat_source
C C 0.0181 0.0091 'International Tables Vol C Tables 4.2.6.8 and 6.1.1.4'
H H 0.0000 0.0000 'International Tables Vol C Tables 4.2.6.8 and 6.1.1.4'
N N 0.0311 0.0180 'International Tables Vol C Tables 4.2.6.8 and 6.1.1.4'
O O 0.0492 0.0322 'International Tables Vol C Tables 4.2.6.8 and 6.1.1.4'

loop_
_geom_angle_atom_site_label_1
_geom_angle_atom_site_label_2
_geom_angle_atom_site_label_3
_geom_angle
C4B' N5' C5A' 114.44(13)
C10A N10' C9A' 114.47(13)
C2 N3 H3 112.1(14)
C4 N3 C2 107.46(12)
C4 N3 H3 113.2(15)
C11 O1A H1A 109.5
N5' C5A' C9A' 121.95(14)
N5' C5A' C6' 118.97(14)
C6' C5A' C9A' 119.06(15)
N5' C4B' C4A' 128.13(15)
N5' C4B' C10A 123.43(15)
C10A C4B' C4A' 108.45(13)
C14 C13 C1 122.84(14)
C14 C13 C18 118.49(14)
C18 C13 C1 118.68(14)
C13 C1 C2 117.40(13)
C13 C1 C5 127.01(13)
C13 C1 C6 120.18(12)
C5 C1 C2 106.02(12)
C5 C1 C6 59.91(10)
C6 C1 C2 113.62(12)
C4A' C9 C2 111.94(14)
C1' C9 C2 128.32(15)
C1' C9 C4A' 119.66(16)
C30 C25 C5 122.62(15)
C30 C25 C26 118.17(16)
C26 C25 C5 119.03(14)
N10' C9A' C5A' 121.91(15)
N10' C9A' C9' 118.77(14)
C9' C9A' C5A' 119.32(14)
N3 C2 C1 102.38(12)
N3 C2 C9 110.86(13)
N3 C2 C10A 113.91(13)
C9 C2 C1 118.17(13)
C9 C2 C10A 100.92(12)
C10A C2 C1 111.13(12)
C9 C4A' C4B' 108.23(14)
C4' C4A' C4B' 130.12(15)
C4' C4A' C9 121.65(16)
C24 C19 C6 117.12(14)
C20 C19 C6 124.79(14)
C20 C19 C24 118.09(14)
C1 C5 C4 105.85(12)
C1 C5 C6 60.59(10)
C25 C5 C1 127.61(13)
C25 C5 C4 114.50(13)
C25 C5 C6 125.62(13)
C6 C5 C4 111.49(13)
C13 C14 H14 119.7
C15 C14 C13 120.50(15)
C15 C14 H14 119.7
N10' C10A C4B' 123.66(14)
N10' C10A C2 126.23(14)
C4B' C10A C2 110.11(14)
C13 C18 H18 119.6
C17 C18 C13 120.85(16)
C17 C18 H18 119.6
C5A' C6' H6' 119.8
C7' C6' C5A' 120.42(15)
C7' C6' H6' 119.8
C14 C15 H15 119.8
C14 C15 C16 120.36(15)
C16 C15 H15 119.8
N3 C4 C5 103.07(13)
N3 C4 H4 109.5
N3 C4 C12 111.40(13)
C5 C4 H4 109.5
C12 C4 C5 113.73(13)
C12 C4 H4 109.5
C1 C6 H6 112.4
C19 C6 C1 123.32(13)
C19 C6 C5 126.99(14)
C19 C6 H6 112.4
C5 C6 C1 59.50(10)
C5 C6 H6 112.4
C9A' C9' H9' 119.9
C8' C9' C9A' 120.26(16)
C8' C9' H9' 119.9
C25 C30 H30 119.7
C29 C30 C25 120.61(16)
C29 C30 H30 119.7
C19 C24 H24 119.4
C23 C24 C19 121.10(16)
C23 C24 H24 119.4
C6' C7' H7' 119.8
C6' C7' C8' 120.39(14)
C8' C7' H7' 119.8
C25 C26 H26 119.5
C27 C26 C25 120.98(15)
C27 C26 H26 119.5
C19 C20 H20 119.7
C21 C20 C19 120.68(15)
C21 C20 H20 119.7
C9' C8' C7' 120.51(16)
C9' C8' H8' 119.7
C7' C8' H8' 119.7
C15 C16 H16 120.2
C17 C16 C15 119.61(15)
C17 C16 H16 120.2
C9 C1' H1' 120.4
C9 C1' C2' 119.14(16)
C2' C1' H1' 120.4
C18 C17 H17 119.9
C16 C17 C18 120.13(16)
C16 C17 H17 119.9
C4A' C4' H4' 121.0
C4A' C4' C3' 117.92(16)
C3' C4' H4' 121.0
C4' C3' H3' 119.5
C4' C3' C2' 120.91(16)
C2' C3' H3' 119.5
C20 C21 H21 119.7
C22 C21 C20 120.64(16)
C22 C21 H21 119.7
C26 C27 H27 119.9
C26 C27 C28 120.23(17)
C28 C27 H27 119.9
C30 C29 H29 119.5
C28 C29 C30 120.95(16)
C28 C29 H29 119.5
C4 C12 H12A 108.7
C4 C12 H12B 108.7
H12A C12 H12B 107.6
C11 C12 C4 114.26(14)
C11 C12 H12A 108.7
C11 C12 H12B 108.7
C1' C2' C3' 120.72(16)
C1' C2' H2' 119.6
C3' C2' H2' 119.6
C1S O1S H1S 109.5
C21 C22 H22 120.3
C23 C22 C21 119.48(15)
C23 C22 H22 120.3
C27 C28 H28 120.5
C29 C28 C27 119.01(17)
C29 C28 H28 120.5
C24 C23 H23 120.0
C22 C23 C24 120.01(16)
C22 C23 H23 120.0
O1A C11 C12 109.66(17)
O1A C11 H11A 109.7
O1A C11 H11B 109.7
C12 C11 H11A 109.7
C12 C11 H11B 109.7
C12 C11 H11C 107.7
C12 C11 H11D 107.7
H11A C11 H11B 108.2
H11C C11 H11D 107.1
O1 C11 C12 118.6(6)
O1 C11 H11C 107.7
O1 C11 H11D 107.7
O1S C1S H1SA 107.7
O1S C1S H1SB 107.7
O1S C1S H1SC 113.6
O1S C1S H1SD 113.6
O1S C1S C2S 118.4(3)
O1S C1S C3S 90.4(6)
H1SA C1S H1SB 107.1
H1SC C1S H1SD 110.8
C2S C1S H1SA 107.7
C2S C1S H1SB 107.7
C3S C1S H1SC 113.6
C3S C1S H1SD 113.6
C1S C2S H2SA 109.5
C1S C2S H2SB 109.5
C1S C2S H2SC 109.5
H2SA C2S H2SB 109.5
H2SA C2S H2SC 109.5
H2SB C2S H2SC 109.5
C1S C3S H3SA 109.5
C1S C3S H3SB 109.5
C1S C3S H3SC 109.5
H3SA C3S H3SB 109.5
H3SA C3S H3SC 109.5
H3SB C3S H3SC 109.5
C11 O1 H1 109.5

loop_
_geom_bond_atom_site_label_1
_geom_bond_atom_site_label_2
_geom_bond_distance
N5' C5A' 1.375(2)
N5' C4B' 1.316(2)
N10' C9A' 1.382(2)
N10' C10A 1.305(2)
N3 C2 1.474(2)
N3 C4 1.464(2)
N3 H3 0.857(15)
O1A H1A 0.8400
O1A C11 1.431(3)
C5A' C9A' 1.424(2)
C5A' C6' 1.416(2)
C4B' C4A' 1.462(2)
C4B' C10A 1.434(2)
C13 C1 1.499(2)
C13 C14 1.397(2)
C13 C18 1.400(2)
C1 C2 1.539(2)
C1 C5 1.521(2)
C1 C6 1.5384(19)
C9 C2 1.522(2)
C9 C4A' 1.405(2)
C9 C1' 1.388(2)
C25 C5 1.495(2)
C25 C30 1.395(2)
C25 C26 1.401(2)
C9A' C9' 1.407(2)
C2 C10A 1.532(2)
C4A' C4' 1.391(2)
C19 C6 1.495(2)
C19 C24 1.396(2)
C19 C20 1.394(2)
C5 C4 1.543(2)
C5 C6 1.528(2)
C14 H14 0.9500
C14 C15 1.389(2)
C18 H18 0.9500
C18 C17 1.388(2)
C6' H6' 0.9500
C6' C7' 1.369(2)
C15 H15 0.9500
C15 C16 1.391(3)
C4 H4 1.0000
C4 C12 1.527(2)
C6 H6 1.0000
C9' H9' 0.9500
C9' C8' 1.377(2)
C30 H30 0.9500
C30 C29 1.387(3)
C24 H24 0.9500
C24 C23 1.395(2)
C7' H7' 0.9500
C7' C8' 1.410(2)
C26 H26 0.9500
C26 C27 1.386(2)
C20 H20 0.9500
C20 C21 1.391(2)
C8' H8' 0.9500
C16 H16 0.9500
C16 C17 1.387(3)
C1' H1' 0.9500
C1' C2' 1.391(3)
C17 H17 0.9500
C4' H4' 0.9500
C4' C3' 1.392(2)
C3' H3' 0.9500
C3' C2' 1.396(3)
C21 H21 0.9500
C21 C22 1.384(3)
C27 H27 0.9500
C27 C28 1.395(2)
C29 H29 0.9500
C29 C28 1.384(3)
C12 H12A 0.9900
C12 H12B 0.9900
C12 C11 1.518(2)
C2' H2' 0.9500
O1S H1S 0.8400
O1S C1S 1.356(5)
C22 H22 0.9500
C22 C23 1.382(3)
C28 H28 0.9500
C23 H23 0.9500
C11 H11A 0.9900
C11 H11B 0.9900
C11 H11C 0.9900
C11 H11D 0.9900
C11 O1 1.398(15)
C1S H1SA 0.9900
C1S H1SB 0.9900
C1S H1SC 0.9900
C1S H1SD 0.9900
C1S C2S 1.563(6)
C1S C3S 1.549(12)
C2S H2SA 0.9800
C2S H2SB 0.9800
C2S H2SC 0.9800
C3S H3SA 0.9800
C3S H3SB 0.9800
C3S H3SC 0.9800
O1 H1 0.8400
